data_2235855
loop_
_publ_author_name
'Shaheen, Muhammad Ashraf'
'Tahir, M. Nawaz'
'Irfan, Rana Muhammad'
'Iqbal, Shahid'
'Zaneb, Mahreen'

_publ_section_title
;
 2-[(<i>E</i>)-<i>N</i>-(Adamantan-1-yl)carboximidoyl]-6-ethoxyphenol
;
_journal_coeditor_code HB6914
_journal_issue 8
_journal_name_full 'Acta Crystallographica Section E'
_journal_page_first o2588
_journal_paper_doi 10.1107/S1600536812033594
_journal_volume 68
_journal_year 2012
_chemical_formula_iupac 'C19 H25 N O2'
_chemical_formula_moiety 'C19 H25 N O2'
_chemical_formula_sum 'C19 H25 N O2'
_chemical_formula_weight 299.40
_chemical_name_systematic
;
2-[(<i>E</i>)-<i>N</i>-(Adamantan-1-yl)carboximidoyl]-6-ethoxyphenol
;
_space_group_IT_number 14
_symmetry_cell_setting monoclinic
_symmetry_space_group_name_Hall '-P 2ybc'
_symmetry_space_group_name_H-M 'P 1 21/c 1'
_atom_sites_solution_hydrogens geom
_atom_sites_solution_primary direct
_atom_sites_solution_secondary difmap
_audit_creation_method SHELXL-97
_cell_angle_alpha 90
_cell_angle_beta 95.958(3)
_cell_angle_gamma 90
_cell_formula_units_Z 4
_cell_length_a 18.9892(16)
_cell_length_b 6.7660(5)
_cell_length_c 13.0072(10)
_cell_measurement_reflns_used 2074
_cell_measurement_temperature 296(2)
_cell_measurement_theta_max 25.25
_cell_measurement_theta_min 2.16
_cell_volume 1662.1(2)
_computing_cell_refinement 'SAINT (Bruker, 2009)'
_computing_data_collection 'APEX2 (Bruker, 2009)'
_computing_data_reduction 'SAINT (Bruker, 2009)'
_computing_molecular_graphics 'ORTEP-3 (Farrugia, 1997) and PLATON (Spek, 2009)'
_computing_publication_material 'WinGX (Farrugia, 1999) and PLATON (Spek, 2009)'
_computing_structure_refinement 'SHELXL97 (Sheldrick, 2008)'
_computing_structure_solution 'SHELXS97 (Sheldrick, 2008)'
_diffrn_ambient_temperature 296(2)
_diffrn_detector_area_resol_mean 8.10
_diffrn_measured_fraction_theta_full 0.999
_diffrn_measured_fraction_theta_max 0.999
_diffrn_measurement_device_type 'Bruker Kappa APEXII CCD'
_diffrn_measurement_method \w
_diffrn_radiation_monochromator graphite
_diffrn_radiation_source 'fine-focus sealed tube'
_diffrn_radiation_type MoK\a
_diffrn_radiation_wavelength 0.71073
_diffrn_reflns_av_R_equivalents 0.0279
_diffrn_reflns_av_sigmaI/netI 0.0316
_diffrn_reflns_limit_h_max 22
_diffrn_reflns_limit_h_min -22
_diffrn_reflns_limit_k_max 7
_diffrn_reflns_limit_k_min -8
_diffrn_reflns_limit_l_max 14
_diffrn_reflns_limit_l_min -15
_diffrn_reflns_number 8977
_diffrn_reflns_theta_full 25.25
_diffrn_reflns_theta_max 25.25
_diffrn_reflns_theta_min 2.16
_diffrn_standards_number 0
_exptl_absorpt_coefficient_mu 0.077
_exptl_absorpt_correction_T_max 0.985
_exptl_absorpt_correction_T_min 0.975
_exptl_absorpt_correction_type multi-scan
_exptl_absorpt_process_details '(SADABS; Bruker, 2005)'
_exptl_crystal_colour yellow
_exptl_crystal_density_diffrn 1.196
_exptl_crystal_density_method 'not measured'
_exptl_crystal_description prism
_exptl_crystal_F_000 648
_exptl_crystal_size_max 0.35
_exptl_crystal_size_mid 0.28
_exptl_crystal_size_min 0.25
_refine_diff_density_max 0.301
_refine_diff_density_min -0.174
_refine_ls_goodness_of_fit_ref 1.045
_refine_ls_hydrogen_treatment constr
_refine_ls_matrix_type full
_refine_ls_number_parameters 201
_refine_ls_number_reflns 3006
_refine_ls_number_restraints 0
_refine_ls_restrained_S_all 1.045
_refine_ls_R_factor_all 0.0802
_refine_ls_R_factor_gt 0.0512
_refine_ls_shift/su_max 0.000
_refine_ls_shift/su_mean 0.000
_refine_ls_structure_factor_coef Fsqd
_refine_ls_weighting_details 'calc w=1/[\s^2^(Fo^2^)+(0.0682P)^2^+0.6627P] where P=(Fo^2^+2Fc^2^)/3'
_refine_ls_weighting_scheme calc
_refine_ls_wR_factor_gt 0.1340
_refine_ls_wR_factor_ref 0.1575
_reflns_number_gt 2074
_reflns_number_total 3006
_reflns_threshold_expression I>2\s(I)
_cod_data_source_file hb6914.cif
_cod_data_source_block I
_cod_original_cell_volume 1662.2(2)
_cod_original_sg_symbol_H-M 'P 21/c'
_cod_database_code 2235855
_cod_database_fobs_code 2235855

loop_
_symmetry_equiv_pos_site_id
_symmetry_equiv_pos_as_xyz
1 x,y,z
2 -x,1/2+y,1/2-z
3 -x,-y,-z
4 x,1/2-y,1/2+z

loop_
_atom_site_aniso_label
_atom_site_aniso_U_11
_atom_site_aniso_U_22
_atom_site_aniso_U_33
_atom_site_aniso_U_12
_atom_site_aniso_U_13
_atom_site_aniso_U_23
O1 0.0775(12) 0.0295(8) 0.0652(10) 0.0063(7) 0.0323(8) 0.0032(7)
O2 0.0801(12) 0.0453(9) 0.0655(10) -0.0012(8) 0.0373(9) 0.0021(8)
N1 0.0572(11) 0.0347(10) 0.0476(10) 0.0018(8) 0.0123(9) 0.0019(8)
C1 0.0505(12) 0.0363(11) 0.0421(11) 0.0029(9) 0.0099(9) 0.0011(9)
C2 0.0833(18) 0.0520(14) 0.0615(15) 0.0105(13) 0.0257(13) 0.0061(12)
C3 0.093(2) 0.0592(17) 0.0673(16) 0.0058(14) 0.0314(15) 0.0138(14)
C4 0.082(2) 0.081(2) 0.103(2) -0.0267(17) 0.0432(18) -0.0229(19)
C5 0.0530(16) 0.104(2) 0.0823(19) 0.0053(16) 0.0004(14) -0.0090(19)
C6 0.0649(16) 0.088(2) 0.0594(15) 0.0051(15) 0.0026(13) -0.0030(14)
C7 0.0686(16) 0.0498(14) 0.0779(17) -0.0026(12) 0.0194(14) -0.0106(13)
C8 0.0762(18) 0.0523(15) 0.0799(18) 0.0004(13) 0.0184(15) -0.0162(14)
C9 0.0751(19) 0.075(2) 0.099(2) 0.0268(16) 0.0233(17) 0.0066(17)
C10 0.0787(18) 0.087(2) 0.0590(15) 0.0130(16) 0.0114(14) -0.0144(15)
C11 0.0547(13) 0.0335(11) 0.0460(12) -0.0028(10) 0.0087(10) 0.0035(9)
C12 0.0473(12) 0.0320(10) 0.0435(11) -0.0008(9) 0.0062(9) -0.0002(9)
C13 0.0476(12) 0.0297(10) 0.0472(12) 0.0010(9) 0.0053(9) -0.0039(9)
C14 0.0510(13) 0.0377(12) 0.0485(12) -0.0017(10) 0.0112(10) -0.0014(10)
C15 0.0586(14) 0.0498(14) 0.0596(14) 0.0061(11) 0.0185(11) -0.0095(12)
C16 0.0674(15) 0.0353(12) 0.0726(16) 0.0121(11) 0.0140(13) -0.0067(11)
C17 0.0615(14) 0.0308(11) 0.0574(13) 0.0039(10) 0.0084(11) 0.0023(10)
C18 0.0660(15) 0.0659(16) 0.0503(13) -0.0106(12) 0.0216(12) -0.0087(12)
C19 0.108(2) 0.081(2) 0.0640(17) -0.0329(17) 0.0350(16) -0.0010(15)

loop_
_atom_site_type_symbol
_atom_site_label
_atom_site_fract_x
_atom_site_fract_y
_atom_site_fract_z
_atom_site_U_iso_or_equiv
_atom_site_thermal_displace_type
_atom_site_occupancy
_atom_site_disorder_group
O O1 0.18741(9) -0.1124(2) 0.42066(12) 0.0557(6) Uani 1.000 -16
O O2 0.10146(9) -0.0658(2) 0.56419(12) 0.0616(6) Uani 1.000 -16
N N1 0.25760(9) 0.0401(3) 0.27943(13) 0.0460(6) Uani 1.000 -16
C C1 0.30814(11) 0.0164(3) 0.20220(15) 0.0426(7) Uani 1.000 -16
C C2 0.30683(15) 0.1799(4) 0.12148(19) 0.0643(9) Uani 1.000 -16
C C3 0.36170(16) 0.1346(4) 0.0448(2) 0.0716(10) Uani 1.000 -16
C C4 0.43359(16) 0.1258(5) 0.1053(3) 0.0863(12) Uani 1.000 -16
C C5 0.43686(15) -0.0407(5) 0.1834(2) 0.0802(11) Uani 1.000 -16
C C6 0.38174(13) 0.0023(5) 0.2599(2) 0.0710(10) Uani 1.000 -16
C C7 0.29071(14) -0.1797(4) 0.1462(2) 0.0646(9) Uani 1.000 -16
C C8 0.34638(15) -0.2240(4) 0.0709(2) 0.0688(10) Uani 1.000 -16
C C9 0.41789(16) -0.2344(4) 0.1310(3) 0.0820(11) Uani 1.000 -16
C C10 0.34335(16) -0.0602(4) -0.0073(2) 0.0746(10) Uani 1.000 -16
C C11 0.22809(11) 0.2044(3) 0.29534(16) 0.0445(7) Uani 1.000 -16
C C12 0.18045(11) 0.2304(3) 0.37448(15) 0.0408(6) Uani 1.000 -16
C C13 0.16242(11) 0.0702(3) 0.43468(16) 0.0415(7) Uani 1.000 -16
C C14 0.11691(11) 0.0998(3) 0.51114(16) 0.0453(7) Uani 1.000 -16
C C15 0.09234(12) 0.2874(3) 0.52875(18) 0.0551(8) Uani 1.000 -16
C C16 0.11149(13) 0.4469(3) 0.47037(19) 0.0580(8) Uani 1.000 -16
C C17 0.15451(12) 0.4186(3) 0.39414(17) 0.0497(7) Uani 1.000 -16
C C18 0.05855(13) -0.0432(4) 0.64640(18) 0.0596(8) Uani 1.000 -16
C C19 0.05370(18) -0.2399(4) 0.6973(2) 0.0825(11) Uani 1.000 -16
H H1 0.21393 -0.11002 0.37479 0.0835 Uiso 1.000 -16
H H2A 0.31785 0.30560 0.15522 0.0772 Uiso 1.000 -16
H H2B 0.25991 0.18906 0.08441 0.0772 Uiso 1.000 -16
H H3 0.36090 0.23963 -0.00722 0.0857 Uiso 1.000 -16
H H4A 0.44339 0.25035 0.14086 0.1035 Uiso 1.000 -16
H H4B 0.46944 0.10551 0.05839 0.1035 Uiso 1.000 -16
H H5 0.48437 -0.04838 0.22057 0.0964 Uiso 1.000 -16
H H6A 0.38278 -0.10251 0.31092 0.0851 Uiso 1.000 -16
H H6B 0.39340 0.12553 0.29582 0.0851 Uiso 1.000 -16
H H7A 0.24405 -0.17209 0.10823 0.0775 Uiso 1.000 -16
H H7B 0.29033 -0.28569 0.19639 0.0775 Uiso 1.000 -16
H H8 0.33547 -0.35033 0.03600 0.0825 Uiso 1.000 -16
H H9A 0.45306 -0.26720 0.08468 0.0984 Uiso 1.000 -16
H H9B 0.41810 -0.33803 0.18250 0.0984 Uiso 1.000 -16
H H10A 0.29614 -0.05317 -0.04361 0.0895 Uiso 1.000 -16
H H10B 0.37638 -0.08758 -0.05763 0.0895 Uiso 1.000 -16
H H11 0.23744 0.31231 0.25458 0.0534 Uiso 1.000 -16
H H15 0.06262 0.30738 0.58030 0.0662 Uiso 1.000 -16
H H16 0.09494 0.57293 0.48333 0.0695 Uiso 1.000 -16
H H17 0.16675 0.52549 0.35474 0.0597 Uiso 1.000 -16
H H18A 0.01173 0.00252 0.61999 0.0716 Uiso 1.000 -16
H H18B 0.07941 0.05308 0.69578 0.0716 Uiso 1.000 -16
H H19A 0.10031 -0.29447 0.71201 0.1236 Uiso 1.000 -16
H H19B 0.02528 -0.32722 0.65201 0.1236 Uiso 1.000 -16
H H19C 0.03238 -0.22430 0.76057 0.1236 Uiso 1.000 -16

loop_
_atom_type_symbol
_atom_type_description
_atom_type_scat_dispersion_real
_atom_type_scat_dispersion_imag
_atom_type_scat_source
C C 0.0033 0.0016 'International Tables Vol C Tables 4.2.6.8 and 6.1.1.4'
H H 0.0000 0.0000 'International Tables Vol C Tables 4.2.6.8 and 6.1.1.4'
N N 0.0061 0.0033 'International Tables Vol C Tables 4.2.6.8 and 6.1.1.4'
O O 0.0106 0.0060 'International Tables Vol C Tables 4.2.6.8 and 6.1.1.4'

loop_
_geom_angle_atom_site_label_1
_geom_angle_atom_site_label_2
_geom_angle_atom_site_label_3
_geom_angle
_geom_angle_publ_flag
C14 O2 C18 117.61(17) no
C13 O1 H1 109.00 no
C1 N1 C11 122.50(19) no
N1 C1 C2 115.28(19) no
N1 C1 C7 107.18(18) no
C2 C1 C6 109.5(2) no
N1 C1 C6 107.58(17) no
C6 C1 C7 108.8(2) no
C2 C1 C7 108.28(18) no
C1 C2 C3 109.7(2) no
C2 C3 C10 108.9(2) no
C4 C3 C10 110.8(2) no
C2 C3 C4 107.8(2) no
C3 C4 C5 110.6(3) no
C4 C5 C6 108.0(3) no
C4 C5 C9 110.7(3) no
C6 C5 C9 108.0(3) no
C1 C6 C5 110.1(2) no
C1 C7 C8 110.0(2) no
C7 C8 C9 108.8(2) no
C9 C8 C10 111.0(2) no
C7 C8 C10 107.8(2) no
C5 C9 C8 111.0(2) no
C3 C10 C8 110.5(2) no
N1 C11 C12 122.66(19) no
C11 C12 C17 119.86(19) no
C13 C12 C17 119.43(19) no
C11 C12 C13 120.66(18) no
O1 C13 C14 118.80(18) no
C12 C13 C14 119.47(19) no
O1 C13 C12 121.73(19) no
O2 C14 C15 125.29(19) no
C13 C14 C15 119.64(19) no
O2 C14 C13 115.06(18) no
C14 C15 C16 120.8(2) no
C15 C16 C17 120.0(2) no
C12 C17 C16 120.69(19) no
O2 C18 C19 107.8(2) no
C1 C2 H2A 110.00 no
C1 C2 H2B 110.00 no
C3 C2 H2A 110.00 no
C3 C2 H2B 110.00 no
H2A C2 H2B 108.00 no
C2 C3 H3 110.00 no
C4 C3 H3 110.00 no
C10 C3 H3 110.00 no
C3 C4 H4A 109.00 no
C3 C4 H4B 110.00 no
C5 C4 H4A 110.00 no
C5 C4 H4B 110.00 no
H4A C4 H4B 108.00 no
C4 C5 H5 110.00 no
C6 C5 H5 110.00 no
C9 C5 H5 110.00 no
C1 C6 H6A 110.00 no
C1 C6 H6B 110.00 no
C5 C6 H6A 110.00 no
C5 C6 H6B 110.00 no
H6A C6 H6B 108.00 no
C1 C7 H7A 110.00 no
C1 C7 H7B 110.00 no
C8 C7 H7A 110.00 no
C8 C7 H7B 110.00 no
H7A C7 H7B 108.00 no
C7 C8 H8 110.00 no
C9 C8 H8 110.00 no
C10 C8 H8 110.00 no
C5 C9 H9A 109.00 no
C5 C9 H9B 109.00 no
C8 C9 H9A 109.00 no
C8 C9 H9B 109.00 no
H9A C9 H9B 108.00 no
C3 C10 H10A 110.00 no
C3 C10 H10B 110.00 no
C8 C10 H10A 110.00 no
C8 C10 H10B 110.00 no
H10A C10 H10B 108.00 no
N1 C11 H11 119.00 no
C12 C11 H11 119.00 no
C14 C15 H15 120.00 no
C16 C15 H15 120.00 no
C15 C16 H16 120.00 no
C17 C16 H16 120.00 no
C12 C17 H17 120.00 no
C16 C17 H17 120.00 no
O2 C18 H18A 110.00 no
O2 C18 H18B 110.00 no
C19 C18 H18A 110.00 no
C19 C18 H18B 110.00 no
H18A C18 H18B 108.00 no
C18 C19 H19A 109.00 no
C18 C19 H19B 109.00 no
C18 C19 H19C 109.00 no
H19A C19 H19B 109.00 no
H19A C19 H19C 109.00 no
H19B C19 H19C 109.00 no

loop_
_geom_bond_atom_site_label_1
_geom_bond_atom_site_label_2
_geom_bond_distance
_geom_bond_publ_flag
O1 C13 1.343(2) no
O2 C14 1.364(3) no
O2 C18 1.418(3) no
O1 H1 0.8200 no
N1 C11 1.272(3) no
N1 C1 1.468(3) no
C1 C2 1.524(3) no
C1 C6 1.519(3) no
C1 C7 1.533(3) no
C2 C3 1.546(4) no
C3 C4 1.505(4) no
C3 C10 1.506(4) no
C4 C5 1.514(5) no
C5 C9 1.504(4) no
C5 C6 1.545(4) no
C7 C8 1.543(4) no
C8 C10 1.501(4) no
C8 C9 1.497(4) no
C11 C12 1.450(3) no
C12 C17 1.398(3) no
C12 C13 1.400(3) no
C13 C14 1.398(3) no
C14 C15 1.380(3) no
C15 C16 1.390(3) no
C16 C17 1.362(3) no
C18 C19 1.494(4) no
C2 H2A 0.9700 no
C2 H2B 0.9700 no
C3 H3 0.9800 no
C4 H4A 0.9700 no
C4 H4B 0.9700 no
C5 H5 0.9800 no
C6 H6A 0.9700 no
C6 H6B 0.9700 no
C7 H7A 0.9700 no
C7 H7B 0.9700 no
C8 H8 0.9800 no
C9 H9A 0.9700 no
C9 H9B 0.9700 no
C10 H10A 0.9700 no
C10 H10B 0.9700 no
C11 H11 0.9300 no
C15 H15 0.9300 no
C16 H16 0.9300 no
C17 H17 0.9300 no
C18 H18A 0.9700 no
C18 H18B 0.9700 no
C19 H19A 0.9600 no
C19 H19B 0.9600 no
C19 H19C 0.9600 no

loop_
_geom_hbond_atom_site_label_D
_geom_hbond_atom_site_label_H
_geom_hbond_atom_site_label_A
_geom_hbond_distance_DH
_geom_hbond_distance_HA
_geom_hbond_distance_DA
_geom_hbond_angle_DHA
_geom_hbond_publ_flag
O1 H1 N1 0.82 1.86 2.593(2) 148 yes

loop_
_geom_torsion_atom_site_label_1
_geom_torsion_atom_site_label_2
_geom_torsion_atom_site_label_3
_geom_torsion_atom_site_label_4
_geom_torsion
_geom_torsion_publ_flag
C18 O2 C14 C13 176.74(19) no
C18 O2 C14 C15 -2.2(3) no
C14 O2 C18 C19 -175.7(2) no
C11 N1 C1 C2 -17.3(3) no
C11 N1 C1 C6 105.2(2) no
C11 N1 C1 C7 -137.9(2) no
C1 N1 C11 C12 -177.34(18) no
N1 C1 C2 C3 -179.26(19) no
C6 C1 C2 C3 59.3(3) no
C7 C1 C2 C3 -59.3(3) no
N1 C1 C6 C5 175.2(2) no
C2 C1 C6 C5 -58.8(3) no
C7 C1 C6 C5 59.4(3) no
N1 C1 C7 C8 -174.59(19) no
C2 C1 C7 C8 60.5(3) no
C6 C1 C7 C8 -58.5(2) no
C1 C2 C3 C4 -60.5(3) no
C1 C2 C3 C10 59.8(3) no
C2 C3 C4 C5 62.6(3) no
C10 C3 C4 C5 -56.5(3) no
C2 C3 C10 C8 -61.5(3) no
C4 C3 C10 C8 57.0(3) no
C3 C4 C5 C6 -62.0(3) no
C3 C4 C5 C9 56.1(3) no
C4 C5 C6 C1 59.3(3) no
C9 C5 C6 C1 -60.4(3) no
C4 C5 C9 C8 -56.4(3) no
C6 C5 C9 C8 61.6(3) no
C1 C7 C8 C9 59.1(3) no
C1 C7 C8 C10 -61.3(3) no
C7 C8 C9 C5 -61.3(3) no
C10 C8 C9 C5 57.1(3) no
C7 C8 C10 C3 61.8(3) no
C9 C8 C10 C3 -57.2(3) no
N1 C11 C12 C13 -2.8(3) no
N1 C11 C12 C17 174.5(2) no
C11 C12 C13 O1 -1.0(3) no
C11 C12 C13 C14 179.38(19) no
C17 C12 C13 O1 -178.3(2) no
C17 C12 C13 C14 2.1(3) no
C11 C12 C17 C16 -177.9(2) no
C13 C12 C17 C16 -0.6(3) no
O1 C13 C14 O2 -0.9(3) no
O1 C13 C14 C15 178.1(2) no
C12 C13 C14 O2 178.77(18) no
C12 C13 C14 C15 -2.3(3) no
O2 C14 C15 C16 179.8(2) no
C13 C14 C15 C16 0.9(3) no
C14 C15 C16 C17 0.6(4) no
C15 C16 C17 C12 -0.7(4) no
